data_2311406
loop_
_publ_author_name
'Faizi, Md Serajul Haque'
'Haque, Ashanul'
'Dege, Mustafa'
'Dege, Necmi'
'Malysheva, Maria L.'

_publ_section_title
;
 Crystal structure and DFT study of
 (<i>E</i>)-2,6-di-<i>tert</i>-butyl-4-{[2-(pyridin-2-yl)hydrazin-1-yl-idene)meth-yl}phenol.
;
_journal_coeditor_code HG5492
_journal_issue 'Pt 10'
_journal_name_full 'Acta crystallographica. Section E, Crystallographic communications'
_journal_page_first 1449
_journal_page_last 1452
_journal_paper_doi 10.1107/S2056989017011707
_journal_volume 73
_journal_year 2017
_chemical_formula_iupac 'C20 H27 N3 O'
_chemical_formula_moiety 'C20 H27 N3 O'
_chemical_formula_sum 'C20 H27 N3 O'
_chemical_formula_weight 325.44
_chemical_name_systematic (<i>E</i>)-2,6-Di-<i>tert</i>-butyl-4-{[2-(pyridin-2-yl)hydrazin-1-ylidene)methyl}phenol
_space_group_crystal_system monoclinic
_space_group_IT_number 15
_space_group_name_Hall '-C 2yc'
_space_group_name_H-M_alt 'C 1 2/c 1'
_atom_sites_solution_hydrogens mixed
_audit_creation_method SHELXL-2016/6
_cell_angle_alpha 90
_cell_angle_beta 91.130(4)
_cell_angle_gamma 90
_cell_formula_units_Z 8
_cell_length_a 29.5091(15)
_cell_length_b 6.2270(4)
_cell_length_c 20.2703(10)
_cell_measurement_reflns_used 10906
_cell_measurement_temperature 296
_cell_measurement_theta_max 26.84
_cell_measurement_theta_min 1.38
_cell_volume 3724.0(4)
_computing_cell_refinement
;
X-AREA (Stoe & Cie, 2002)
;
_computing_data_collection
;
X-AREA (Stoe & Cie, 2002)
;
_computing_data_reduction
;
X-RED32 (Stoe & Cie, 2002)
;
_computing_molecular_graphics
;
ORTEP-3 for Windows (Farrugia, 2012)
;
_computing_publication_material
;
WinGX (Farrugia, 2012) and PLATON (Spek, 2009)
;
_computing_structure_refinement
;
SHELXL2016 (Sheldrick, 2015b)
;
_computing_structure_solution
;
SHELXT (Sheldrick 2015a)
;
_diffrn_ambient_temperature 296
_diffrn_detector_area_resol_mean 6.67
_diffrn_measured_fraction_theta_full 0.997
_diffrn_measured_fraction_theta_max 0.997
_diffrn_measurement_device '2-circle goniometer'
_diffrn_measurement_device_type 'Stoe IPDS 2'
_diffrn_measurement_method 'rotation method'
_diffrn_radiation_monochromator 'plane graphite'
_diffrn_radiation_type 'Mo K\a'
_diffrn_radiation_wavelength 0.71073
_diffrn_reflns_av_R_equivalents 0.0970
_diffrn_reflns_limit_h_max 35
_diffrn_reflns_limit_h_min -35
_diffrn_reflns_limit_k_max 7
_diffrn_reflns_limit_k_min -7
_diffrn_reflns_limit_l_max 24
_diffrn_reflns_limit_l_min -24
_diffrn_reflns_number 17357
_diffrn_reflns_theta_full 25.242
_diffrn_reflns_theta_max 25.496
_diffrn_reflns_theta_min 1.380
_exptl_absorpt_coefficient_mu 0.073
_exptl_absorpt_correction_T_max 0.9939
_exptl_absorpt_correction_T_min 0.9783
_exptl_absorpt_correction_type integration
_exptl_absorpt_process_details
;
(X-RED32; Stoe & Cie, 2002)
;
_exptl_crystal_colour Red
_exptl_crystal_density_diffrn 1.161
_exptl_crystal_description Stick
_exptl_crystal_F_000 1408
_exptl_crystal_size_max 0.330
_exptl_crystal_size_mid 0.237
_exptl_crystal_size_min 0.080
_refine_diff_density_max 0.948
_refine_diff_density_min -0.338
_refine_ls_extinction_method none
_refine_ls_goodness_of_fit_ref 0.961
_refine_ls_hydrogen_treatment mixed
_refine_ls_matrix_type full
_refine_ls_number_parameters 222
_refine_ls_number_reflns 3468
_refine_ls_number_restraints 4
_refine_ls_restrained_S_all 0.961
_refine_ls_R_factor_all 0.1935
_refine_ls_R_factor_gt 0.1010
_refine_ls_shift/su_max 0.000
_refine_ls_shift/su_mean 0.000
_refine_ls_structure_factor_coef Fsqd
_refine_ls_weighting_details 'w=1/[\s^2^(Fo^2^)+(0.1794P)^2^] where P=(Fo^2^+2Fc^2^)/3'
_refine_ls_weighting_scheme calc
_refine_ls_wR_factor_gt 0.2680
_refine_ls_wR_factor_ref 0.3213
_reflns_number_gt 1430
_reflns_number_total 3468
_reflns_threshold_expression 'I > 2\s(I)'
_cod_data_source_file hg5492sup1.cif
_cod_data_source_block I
_cod_original_sg_symbol_H-M 'C 2/c'
_cod_database_code 2311406
_shelx_space_group_comment
;
The symmetry employed for this shelxl refinement is uniquely defined
by the following loop, which should always be used as a source of
symmetry information in preference to the above space-group names.
They are only intended as comments.
;

loop_
_space_group_symop_operation_xyz
'x, y, z'
'-x, y, -z+1/2'
'x+1/2, y+1/2, z'
'-x+1/2, y+1/2, -z+1/2'
'-x, -y, -z'
'x, -y, z-1/2'
'-x+1/2, -y+1/2, -z'
'x+1/2, -y+1/2, z-1/2'

loop_
_atom_site_type_symbol
_atom_site_label
_atom_site_fract_x
_atom_site_fract_y
_atom_site_fract_z
_atom_site_U_iso_or_equiv
_atom_site_adp_type
_atom_site_calc_flag
_atom_site_occupancy
O O1 0.44818(13) 0.9043(6) 0.53805(18) 0.0870(13) Uani d 1
C C6 0.40894(16) 0.6560(8) 0.4671(2) 0.0602(12) Uani d 1
C C1 0.41473(17) 0.7532(8) 0.5303(2) 0.0643(13) Uani d 1
N N3 0.25835(18) -0.3445(11) 0.4118(3) 0.0956(15) Uani d 1
C C5 0.37623(17) 0.4983(8) 0.4620(2) 0.0653(13) Uani d 1
H H5 0.371669 0.430688 0.421532 0.078 Uiso calc 1
C C2 0.38832(17) 0.6977(7) 0.5845(2) 0.0616(13) Uani d 1
C C7 0.43754(17) 0.7232(8) 0.4082(2) 0.0652(13) Uani d 1
C C4 0.34989(16) 0.4362(8) 0.5145(2) 0.0630(13) Uani d 1
C C3 0.35632(17) 0.5396(8) 0.5744(2) 0.0682(13) Uani d 1
H H3 0.338180 0.500452 0.609405 0.082 Uiso calc 1
C C11 0.39633(18) 0.8015(8) 0.6539(2) 0.0692(14) Uani d 1
C C16 0.2803(2) -0.1665(11) 0.4050(3) 0.0854(18) Uani d 1
C C15 0.31797(19) 0.2599(9) 0.5093(3) 0.0753(15) Uani d 1
H H15 0.299604 0.229578 0.544903 0.090 Uiso calc 1
N N1 0.31443(18) 0.1472(10) 0.4583(3) 0.1040(17) Uani d 1
C C9 0.48786(17) 0.6685(9) 0.4218(3) 0.0788(15) Uani d 1
H H9A 0.498240 0.741762 0.460985 0.118 Uiso calc 1
H H9B 0.491083 0.516377 0.427934 0.118 Uiso calc 1
H H9C 0.505562 0.713463 0.385090 0.118 Uiso calc 1
C C14 0.3634(2) 0.7150(10) 0.7038(3) 0.0892(18) Uani d 1
H H14A 0.367140 0.562344 0.707671 0.134 Uiso calc 1
H H14B 0.369399 0.781038 0.745907 0.134 Uiso calc 1
H H14C 0.332975 0.746899 0.689537 0.134 Uiso calc 1
C C8 0.4238(2) 0.6008(10) 0.3455(2) 0.0842(17) Uani d 1
H H8A 0.442361 0.646829 0.309754 0.126 Uiso calc 1
H H8B 0.427952 0.449608 0.352592 0.126 Uiso calc 1
H H8C 0.392568 0.629283 0.334777 0.126 Uiso calc 1
C C10 0.4322(2) 0.9641(8) 0.3928(3) 0.0794(15) Uani d 1
H H10A 0.440539 1.046680 0.431129 0.119 Uiso calc 1
H H10B 0.451519 1.002048 0.357028 0.119 Uiso calc 1
H H10C 0.401251 0.993870 0.380523 0.119 Uiso calc 1
N N2 0.2841(2) -0.0247(10) 0.4575(3) 0.1095(18) Uani d 1
H H2 0.267022 -0.043331 0.490969 0.131 Uiso calc 1
C C13 0.3886(2) 1.0443(9) 0.6502(3) 0.0920(19) Uani d 1
H H13A 0.408889 1.106044 0.618980 0.138 Uiso calc 1
H H13B 0.357876 1.072581 0.636557 0.138 Uiso calc 1
H H13C 0.394300 1.106719 0.692927 0.138 Uiso calc 1
C C20 0.2570(2) -0.4838(11) 0.3587(4) 0.0966(19) Uani d 1
H H20 0.241637 -0.613249 0.362703 0.116 Uiso calc 1
C C17 0.3004(2) -0.1115(11) 0.3471(4) 0.0971(19) Uani d 1
H H17 0.314885 0.020392 0.343305 0.117 Uiso calc 1
C C12 0.4451(2) 0.7483(11) 0.6794(3) 0.0922(18) Uani d 1
H H12A 0.450337 0.816345 0.721370 0.138 Uiso calc 1
H H12B 0.466707 0.799996 0.648434 0.138 Uiso calc 1
H H12C 0.448268 0.595631 0.684231 0.138 Uiso calc 1
C C19 0.2775(2) -0.4384(12) 0.3005(3) 0.0912(18) Uani d 1
H H19 0.276520 -0.535037 0.265545 0.109 Uiso calc 1
C C18 0.2992(2) -0.2481(13) 0.2956(3) 0.098(2) Uani d 1
H H18 0.313282 -0.211489 0.256542 0.117 Uiso calc 1
H H1 0.4585(7) 0.975(3) 0.5674(9) 0.22(5) Uiso d 1

loop_
_atom_site_aniso_label
_atom_site_aniso_U_11
_atom_site_aniso_U_22
_atom_site_aniso_U_33
_atom_site_aniso_U_12
_atom_site_aniso_U_13
_atom_site_aniso_U_23
O1 0.101(3) 0.082(3) 0.078(2) -0.042(2) 0.008(2) -0.013(2)
C6 0.065(3) 0.054(3) 0.061(3) -0.006(2) 0.005(2) 0.002(2)
C1 0.074(3) 0.056(3) 0.063(3) -0.012(3) 0.006(2) -0.005(2)
N3 0.086(3) 0.110(4) 0.091(3) 0.011(3) 0.016(3) 0.009(3)
C5 0.080(3) 0.057(3) 0.058(3) -0.008(3) 0.001(2) 0.002(2)
C2 0.073(3) 0.049(3) 0.063(3) 0.001(2) 0.003(2) -0.002(2)
C7 0.074(3) 0.061(3) 0.061(3) -0.009(2) 0.011(2) 0.001(2)
C4 0.066(3) 0.054(3) 0.069(3) -0.006(2) 0.004(2) 0.003(2)
C3 0.069(3) 0.064(3) 0.072(3) -0.008(3) 0.009(2) 0.007(3)
C11 0.083(3) 0.064(3) 0.062(3) -0.002(3) 0.006(3) -0.002(2)
C16 0.094(4) 0.074(4) 0.087(4) 0.003(4) -0.014(4) -0.012(4)
C15 0.084(4) 0.070(3) 0.071(3) -0.014(3) -0.003(3) -0.014(3)
N1 0.096(4) 0.099(4) 0.116(4) -0.026(3) 0.007(3) 0.020(3)
C9 0.075(3) 0.079(4) 0.082(3) -0.002(3) 0.013(3) -0.002(3)
C14 0.109(4) 0.096(4) 0.064(3) 0.011(4) 0.025(3) 0.004(3)
C8 0.101(4) 0.089(4) 0.062(3) -0.016(3) 0.000(3) -0.006(3)
C10 0.089(4) 0.066(3) 0.083(3) -0.006(3) 0.010(3) 0.015(3)
N2 0.115(4) 0.109(4) 0.105(4) -0.034(4) 0.020(3) -0.002(3)
C13 0.130(5) 0.062(4) 0.084(4) 0.003(3) 0.015(4) -0.011(3)
C20 0.087(4) 0.089(5) 0.114(5) -0.017(4) 0.009(4) 0.006(4)
C17 0.096(5) 0.089(5) 0.106(5) -0.009(4) -0.003(4) 0.010(4)
C12 0.094(4) 0.111(5) 0.071(3) 0.007(4) -0.005(3) -0.006(3)
C19 0.083(4) 0.106(5) 0.085(4) -0.014(4) 0.013(3) -0.022(4)
C18 0.087(4) 0.127(6) 0.081(4) -0.013(4) 0.007(3) -0.002(4)

loop_
_atom_type_symbol
_atom_type_description
_atom_type_scat_dispersion_real
_atom_type_scat_dispersion_imag
_atom_type_scat_source
C C 0.0033 0.0016 'International Tables Vol C Tables 4.2.6.8 and 6.1.1.4'
H H 0.0000 0.0000 'International Tables Vol C Tables 4.2.6.8 and 6.1.1.4'
N N 0.0061 0.0033 'International Tables Vol C Tables 4.2.6.8 and 6.1.1.4'
O O 0.0106 0.0060 'International Tables Vol C Tables 4.2.6.8 and 6.1.1.4'

loop_
_geom_angle_atom_site_label_1
_geom_angle_atom_site_label_2
_geom_angle_atom_site_label_3
_geom_angle
_geom_angle_publ_flag
C1 O1 H1 136.7(16) ?
C5 C6 C1 116.2(4) ?
C5 C6 C7 122.0(4) ?
C1 C6 C7 121.7(4) ?
O1 C1 C2 119.3(4) y
O1 C1 C6 117.9(4) y
C2 C1 C6 122.8(4) ?
C16 N3 C20 117.4(5) ?
C6 C5 C4 122.9(4) ?
C6 C5 H5 118.5 ?
C4 C5 H5 118.5 ?
C3 C2 C1 116.7(4) ?
C3 C2 C11 121.5(5) ?
C1 C2 C11 121.8(4) ?
C8 C7 C6 111.8(4) ?
C8 C7 C10 107.0(4) ?
C6 C7 C10 111.6(4) ?
C8 C7 C9 106.1(4) ?
C6 C7 C9 110.0(4) ?
C10 C7 C9 110.2(4) ?
C3 C4 C5 118.3(4) ?
C3 C4 C15 119.6(5) ?
C5 C4 C15 122.0(5) ?
C2 C3 C4 123.1(5) ?
C2 C3 H3 118.5 ?
C4 C3 H3 118.5 ?
C14 C11 C13 106.7(5) ?
C14 C11 C12 107.6(4) ?
C13 C11 C12 111.2(5) ?
C14 C11 C2 111.5(4) ?
C13 C11 C2 110.3(4) ?
C12 C11 C2 109.5(4) ?
N3 C16 C17 122.2(6) y
N3 C16 N2 119.8(7) y
C17 C16 N2 118.0(6) ?
N1 C15 C4 121.9(6) y
N1 C15 H15 119.1 y
C4 C15 H15 119.1 ?
C15 N1 N2 118.8(6) ?
C7 C9 H9A 109.5 ?
C7 C9 H9B 109.5 ?
H9A C9 H9B 109.5 ?
C7 C9 H9C 109.5 ?
H9A C9 H9C 109.5 ?
H9B C9 H9C 109.5 ?
C11 C14 H14A 109.5 ?
C11 C14 H14B 109.5 ?
H14A C14 H14B 109.5 ?
C11 C14 H14C 109.5 ?
H14A C14 H14C 109.5 ?
H14B C14 H14C 109.5 ?
C7 C8 H8A 109.5 ?
C7 C8 H8B 109.5 ?
H8A C8 H8B 109.5 ?
C7 C8 H8C 109.5 ?
H8A C8 H8C 109.5 ?
H8B C8 H8C 109.5 ?
C7 C10 H10A 109.5 ?
C7 C10 H10B 109.5 ?
H10A C10 H10B 109.5 ?
C7 C10 H10C 109.5 ?
H10A C10 H10C 109.5 ?
H10B C10 H10C 109.5 ?
C16 N2 N1 122.6(6) ?
C16 N2 H2 118.7 ?
N1 N2 H2 118.7 ?
C11 C13 H13A 109.5 ?
C11 C13 H13B 109.5 ?
H13A C13 H13B 109.5 ?
C11 C13 H13C 109.5 ?
H13A C13 H13C 109.5 ?
H13B C13 H13C 109.5 ?
C19 C20 N3 122.5(6) ?
C19 C20 H20 118.7 ?
N3 C20 H20 118.7 ?
C18 C17 C16 120.1(7) ?
C18 C17 H17 120.0 ?
C16 C17 H17 120.0 ?
C11 C12 H12A 109.5 ?
C11 C12 H12B 109.5 ?
H12A C12 H12B 109.5 ?
C11 C12 H12C 109.5 ?
H12A C12 H12C 109.5 ?
H12B C12 H12C 109.5 ?
C18 C19 C20 117.6(6) ?
C18 C19 H19 121.2 ?
C20 C19 H19 121.2 ?
C17 C18 C19 120.1(6) ?
C17 C18 H18 119.9 ?
C19 C18 H18 119.9 ?

loop_
_geom_bond_atom_site_label_1
_geom_bond_atom_site_label_2
_geom_bond_distance
_geom_bond_publ_flag
O1 C1 1.370(6) y
O1 H1 0.794(15) ?
C6 C5 1.379(6) ?
C6 C1 1.423(6) ?
C6 C7 1.534(7) ?
C1 C2 1.403(7) ?
N3 C16 1.292(8) y
N3 C20 1.383(8) y
C5 C4 1.385(7) ?
C5 H5 0.9300 ?
C2 C3 1.377(7) ?
C2 C11 1.561(7) ?
C7 C8 1.530(7) ?
C7 C10 1.540(7) ?
C7 C9 1.543(7) ?
C4 C3 1.384(7) ?
C4 C15 1.449(7) ?
C3 H3 0.9300 ?
C11 C14 1.515(7) ?
C11 C13 1.531(7) ?
C11 C12 1.555(7) ?
C16 C17 1.369(9) ?
C16 N2 1.386(8) y
C15 N1 1.253(7) y
C15 H15 0.9300 ?
N1 N2 1.396(7) y
C9 H9A 0.9600 ?
C9 H9B 0.9600 ?
C9 H9C 0.9600 ?
C14 H14A 0.9600 ?
C14 H14B 0.9600 ?
C14 H14C 0.9600 ?
C8 H8A 0.9600 ?
C8 H8B 0.9600 ?
C8 H8C 0.9600 ?
C10 H10A 0.9600 ?
C10 H10B 0.9600 ?
C10 H10C 0.9600 ?
N2 H2 0.8600 ?
C13 H13A 0.9600 ?
C13 H13B 0.9600 ?
C13 H13C 0.9600 ?
C20 C19 1.364(9) ?
C20 H20 0.9300 ?
C17 C18 1.347(9) ?
C17 H17 0.9300 ?
C12 H12A 0.9600 ?
C12 H12B 0.9600 ?
C12 H12C 0.9600 ?
C19 C18 1.351(9) ?
C19 H19 0.9300 ?
C18 H18 0.9300 ?

loop_
_geom_hbond_atom_site_label_D
_geom_hbond_atom_site_label_H
_geom_hbond_atom_site_label_A
_geom_hbond_site_symmetry_A
_geom_hbond_distance_DH
_geom_hbond_distance_HA
_geom_hbond_distance_DA
_geom_hbond_angle_DHA
N2 H2 N3 7_546 0.86 2.23 3.062(8) 161.7

loop_
_geom_torsion_atom_site_label_1
_geom_torsion_atom_site_label_2
_geom_torsion_atom_site_label_3
_geom_torsion_atom_site_label_4
_geom_torsion
_geom_torsion_publ_flag
C5 C6 C1 O1 177.4(4) y
C7 C6 C1 O1 -2.6(7) y
C5 C6 C1 C2 -1.4(7) ?
C7 C6 C1 C2 178.6(5) ?
C1 C6 C5 C4 0.4(7) ?
C7 C6 C5 C4 -179.6(5) ?
O1 C1 C2 C3 -177.8(4) ?
C6 C1 C2 C3 1.0(7) ?
O1 C1 C2 C11 -0.7(7) ?
C6 C1 C2 C11 178.1(4) ?
C5 C6 C7 C8 1.9(7) ?
C1 C6 C7 C8 -178.1(5) ?
C5 C6 C7 C10 121.7(5) ?
C1 C6 C7 C10 -58.3(6) ?
C5 C6 C7 C9 -115.6(5) ?
C1 C6 C7 C9 64.4(6) ?
C6 C5 C4 C3 1.0(7) ?
C6 C5 C4 C15 -175.5(5) ?
C1 C2 C3 C4 0.5(7) ?
C11 C2 C3 C4 -176.6(5) ?
C5 C4 C3 C2 -1.5(8) ?
C15 C4 C3 C2 175.1(5) ?
C3 C2 C11 C14 -3.1(7) ?
C1 C2 C11 C14 179.9(5) ?
C3 C2 C11 C13 -121.5(5) ?
C1 C2 C11 C13 61.6(6) ?
C3 C2 C11 C12 115.8(6) ?
C1 C2 C11 C12 -61.1(6) ?
C20 N3 C16 C17 2.1(9) ?
C20 N3 C16 N2 -177.6(6) ?
C3 C4 C15 N1 -172.4(6) y
C5 C4 C15 N1 4.0(8) y
C4 C15 N1 N2 177.9(5) y
N3 C16 N2 N1 166.7(6) y
C17 C16 N2 N1 -13.1(9) y
C15 N1 N2 C16 -175.4(6) ?
C16 N3 C20 C19 -0.5(9) ?
N3 C16 C17 C18 -2.5(10) ?
N2 C16 C17 C18 177.3(6) ?
N3 C20 C19 C18 -0.8(10) ?
C16 C17 C18 C19 1.1(10) ?
C20 C19 C18 C17 0.5(10) ?
